data_4002732
loop_
_publ_author_name
'Li, Xiaohui'
'Wang, Xiaoming'
'Han, Yifeng'
'Jing, Xiping'
'Huang, Qingzhen'
'Kuang, Xiaojun'
'Gao, Qilong'
'Chen, Jun'
'Xing, Xianran'

_publ_section_title
;
 High-Dielectric-Permittivity Layered Nitride CaTiN2
;
_journal_name_full 'Chemistry of Materials'
_journal_paper_doi 10.1021/acs.chemmater.6b05226
_journal_year 2017
_chemical_formula_sum 'Ca N2 Ti'
_chemical_name_mineral 'titannium nitride'
_space_group_IT_number 59
_symmetry_cell_setting orthorhombic
_symmetry_Int_Tables_number 59
_symmetry_space_group_name_Hall '-P 2ab 2a'
_symmetry_space_group_name_H-M 'P m m n :2'
_cell_angle_alpha 90
_cell_angle_beta 90
_cell_angle_gamma 90
_cell_formula_units_Z 2
_cell_length_a 3.9365(5)
_cell_length_b 3.6131(5)
_cell_length_c 7.5421(9)
_cell_measurement_temperature 293(2)
_cell_measurement_theta_max 77.375
_cell_measurement_theta_min 5.025
_cell_volume 107.27(2)
_diffrn_ambient_temperature 293(2)
_diffrn_measured_fraction_theta_full 1.000
_diffrn_measurement_device_type BT1
_diffrn_radiation_wavelength 1.5397
_diffrn_reflns_number 152
_exptl_crystal_description black
_cod_data_source_file cm6b05226_si_002.cif
_cod_data_source_block CaTiN2_Pmmn
_cod_depositor_comments
;
The following automatic conversions were performed:

'_symmetry_cell_setting' value 'Orthorhombic' changed to
'orthorhombic' according to
/home/data/users/saulius/crontab/automatic-downloads/rss-feeds/ACS/lib/dictionaries/cif_core.dic
dictionary named 'cif_core.dic' version 2.4.2 from 2011-04-26.

Automatic conversion script
Id: cif_fix_values 4973 2017-02-22 13:04:09Z antanas 
;
_cod_original_cell_volume 107.272(24)
_cod_original_sg_symbol_H-M 'P m m n'
_cod_original_formula_sum 'Ca1 N2 Ti1'
_cod_database_code 4002732

loop_
_symmetry_equiv_pos_as_xyz
'-x, -y, -z'
'-x, y+1/2, -z'
'-x+1/2, -y+1/2, z'
'-x+1/2, y, z'
'x, -y+1/2, z'
'x, y, z'
'x+1/2, -y, -z'
'x+1/2, y+1/2, -z'

loop_
_atom_site_label
_atom_site_type_symbol
_atom_site_symmetry_multiplicity
_atom_site_fract_x
_atom_site_fract_y
_atom_site_fract_z
_atom_site_occupancy
_atom_site_B_iso_or_equiv
Ca Ca 2 0.25 0.75 0.849(1) 1 1.00(2)
Ti Ti 2 0.25 0.75 0.414(2) 1 0.72(8)
N1 N 2 0.25 0.25 0.5255(7) 1 1.06(5)
N2 N 2 0.25 0.75 0.1632(8) 1 1.02(8)
